data_7219771
loop_
_publ_author_name
'Yang, Xiao'
'Wang, Yu'
'Zhou, Hao-Long'
'Liu, Yi-Jiang'
'He, Chun-Ting'
'Lin, Rui-Biao'
'Zhang, Jie-Peng'

_publ_section_title
;
 Guest-containing supramolecular isomers of silver(i)
 3,5-dialkyl-1,2,4-triazolates: syntheses, structures, and structural
 transformation behaviours
;
_journal_issue 46
_journal_name_full CrystEngComm
_journal_page_first 8843
_journal_paper_doi 10.1039/C5CE00004A
_journal_volume 17
_journal_year 2015
_chemical_formula_sum 'C18 H24 Cu F6 N8 O2 Si'
_chemical_formula_weight 590.08
_chemical_name_systematic
; 
 ? 
;
_space_group_IT_number 14
_symmetry_cell_setting monoclinic
_symmetry_space_group_name_Hall '-P 2ybc'
_symmetry_space_group_name_H-M 'P 1 21/c 1'
_atom_sites_solution_hydrogens geom
_atom_sites_solution_primary direct
_atom_sites_solution_secondary difmap
_audit_creation_method SHELXL-97
_audit_update_record
;
2014-10-30 deposited with the CCDC.
2015-03-09 downloaded from the CCDC.
;
_cell_angle_alpha 90.00
_cell_angle_beta 90.216(2)
_cell_angle_gamma 90.00
_cell_formula_units_Z 4
_cell_length_a 10.4169(9)
_cell_length_b 21.292(2)
_cell_length_c 10.4629(9)
_cell_measurement_reflns_used 5176
_cell_measurement_temperature 173(2)
_cell_measurement_theta_max 28.25
_cell_measurement_theta_min 2.73
_cell_volume 2320.6(4)
_computing_cell_refinement 'Bruker SMART'
_computing_data_collection 'Bruker SMART'
_computing_data_reduction 'Bruker SAINT'
_computing_molecular_graphics 'Bruker SHELXTL'
_computing_publication_material 'Bruker SHELXTL'
_computing_structure_refinement 'SHELXL-97 (Sheldrick, 1997)'
_computing_structure_solution 'SHELXS-97 (Sheldrick, 1990)'
_diffrn_ambient_temperature 173(2)
_diffrn_measured_fraction_theta_full 0.993
_diffrn_measured_fraction_theta_max 0.993
_diffrn_measurement_device_type 'CCD area detector'
_diffrn_measurement_method 'phi and omega scans'
_diffrn_radiation_monochromator graphite
_diffrn_radiation_source 'fine-focus sealed tube'
_diffrn_radiation_type MoK\a
_diffrn_radiation_wavelength 0.71073
_diffrn_reflns_av_R_equivalents 0.0411
_diffrn_reflns_av_sigmaI/netI 0.0444
_diffrn_reflns_limit_h_max 12
_diffrn_reflns_limit_h_min -11
_diffrn_reflns_limit_k_max 15
_diffrn_reflns_limit_k_min -25
_diffrn_reflns_limit_l_max 12
_diffrn_reflns_limit_l_min -12
_diffrn_reflns_number 13000
_diffrn_reflns_theta_full 25.01
_diffrn_reflns_theta_max 25.01
_diffrn_reflns_theta_min 1.91
_exptl_absorpt_coefficient_mu 1.076
_exptl_absorpt_correction_T_max 0.8553
_exptl_absorpt_correction_T_min 0.8299
_exptl_absorpt_correction_type multi-scan
_exptl_absorpt_process_details SADABS
_exptl_crystal_colour GREEN
_exptl_crystal_density_diffrn 1.689
_exptl_crystal_density_meas ?
_exptl_crystal_density_method 'not measured'
_exptl_crystal_description BLOCK
_exptl_crystal_F_000 1204
_exptl_crystal_size_max 0.18
_exptl_crystal_size_mid 0.17
_exptl_crystal_size_min 0.15
_refine_diff_density_max 0.895
_refine_diff_density_min -0.589
_refine_diff_density_rms 0.136
_refine_ls_extinction_method none
_refine_ls_goodness_of_fit_ref 1.046
_refine_ls_hydrogen_treatment constr
_refine_ls_matrix_type full
_refine_ls_number_parameters 331
_refine_ls_number_reflns 4071
_refine_ls_number_restraints 0
_refine_ls_restrained_S_all 1.046
_refine_ls_R_factor_all 0.0912
_refine_ls_R_factor_gt 0.0829
_refine_ls_shift/su_max 0.000
_refine_ls_shift/su_mean 0.000
_refine_ls_structure_factor_coef Fsqd
_refine_ls_weighting_details 'calc w=1/[\s^2^(Fo^2^)+(0.0316P)^2^+44.0097P] where P=(Fo^2^+2Fc^2^)/3'
_refine_ls_weighting_scheme calc
_refine_ls_wR_factor_gt 0.1865
_refine_ls_wR_factor_ref 0.1907
_reflns_number_gt 3477
_reflns_number_total 4071
_reflns_threshold_expression >2sigma(I)
_cod_data_source_file c5ce00004a2.cif
_cod_data_source_block n140617b
_cod_depositor_comments
;
The following automatic conversions were performed:

'_symmetry_cell_setting' value 'Monoclinic' changed to 'monoclinic'
according to
/usr/data/users/saulius/crontab/automatic-downloads/rss-feeds/RSC/lib/dictionaries/cif_core.dic
dictionary named 'cif_core.dic' version 2.4.2 from 2011-04-26.

'_exptl_absorpt_correction_type' value 'MULTI-SCAN' changed to
'multi-scan' according to
/usr/data/users/saulius/crontab/automatic-downloads/rss-feeds/RSC/lib/dictionaries/cif_core.dic
dictionary named 'cif_core.dic' version 2.4.2 from 2011-04-26.

'_exptl_crystal_density_meas' value 'NONE' was changed to '?' - the
value is perceived as not measured.

Automatic conversion script
Id: cif_fix_values 3105 2015-03-04 15:46:00Z robertas 

 Adding full bibliography for 7219769--7219774.cif.
;
_cod_original_sg_symbol_H-M P2(1)/c
_cod_database_code 7219771

loop_
_symmetry_equiv_pos_as_xyz
'x, y, z'
'-x, y+1/2, -z+1/2'
'-x, -y, -z'
'x, -y-1/2, z-1/2'

loop_
_atom_site_label
_atom_site_type_symbol
_atom_site_fract_x
_atom_site_fract_y
_atom_site_fract_z
_atom_site_U_iso_or_equiv
_atom_site_adp_type
_atom_site_occupancy
_atom_site_symmetry_multiplicity
_atom_site_calc_flag
_atom_site_refinement_flags
Cu1 Cu 0.0000 0.5000 1.0000 0.0082(3) Uani 1 2 d S
Cu2 Cu 0.5000 0.0000 1.0000 0.0089(3) Uani 1 2 d S
Si1 Si 0.0000 0.5000 0.5000 0.0091(5) Uani 1 2 d S
Si2 Si 0.5000 1.0000 0.5000 0.0097(5) Uani 1 2 d S
F1 F 0.1130(4) 0.4677(2) 0.5965(4) 0.0206(9) Uani 1 1 d .
F2 F 0.0152(4) 0.44030(19) 0.3963(4) 0.0218(9) Uani 1 1 d .
F3 F 0.1159(4) 0.5387(2) 0.4207(4) 0.0274(11) Uani 1 1 d .
F4 F 0.4935(5) 0.9241(2) 0.5265(7) 0.0572(19) Uani 1 1 d .
F5 F 0.5892(5) 1.0085(4) 0.6318(5) 0.060(2) Uani 1 1 d .
F6 F 0.6352(4) 0.9890(2) 0.4142(4) 0.0230(10) Uani 1 1 d .
O1 O 0.1545(5) 0.4970(3) 0.8438(5) 0.0246(12) Uani 1 1 d .
H1A H 0.1478 0.4861 0.7660 0.037 Uiso 1 1 d R
H1B H 0.2327 0.4907 0.8636 0.037 Uiso 1 1 d R
O2 O 0.6408(5) 0.0271(3) 1.1682(5) 0.0214(12) Uani 1 1 d .
H2A H 0.6401 0.0046 1.2354 0.032 Uiso 1 1 d R
H2B H 0.7203 0.0356 1.1625 0.032 Uiso 1 1 d R
N1 N 0.2464(6) 0.1488(3) 1.0350(6) 0.0165(13) Uani 1 1 d .
N2 N 0.2908(6) 0.1499(3) 1.1565(6) 0.0195(13) Uani 1 1 d .
N3 N 0.3956(6) 0.0769(3) 1.0407(5) 0.0147(12) Uani 1 1 d .
N4 N 0.1093(5) 0.4457(2) 1.1262(5) 0.0121(12) Uani 1 1 d .
H4A H 0.1911 0.4620 1.1274 0.015 Uiso 1 1 calc R
H4B H 0.0759 0.4511 1.2067 0.015 Uiso 1 1 calc R
N5 N 0.7755(6) 0.3506(3) 0.8658(6) 0.0176(13) Uani 1 1 d .
N6 N 0.8773(6) 0.3417(3) 0.7855(6) 0.0243(15) Uani 1 1 d .
N7 N 0.9148(6) 0.4221(3) 0.9219(5) 0.0139(12) Uani 1 1 d .
N8 N 0.6322(6) 0.0503(3) 0.8884(5) 0.0150(12) Uani 1 1 d .
H8A H 0.7123 0.0372 0.9145 0.018 Uiso 1 1 calc R
H8B H 0.6219 0.0360 0.8061 0.018 Uiso 1 1 calc R
C1 C 0.3825(7) 0.1064(3) 1.1541(7) 0.0192(15) Uani 1 1 d .
H1 H 0.4345 0.0968 1.2264 0.023 Uiso 1 1 calc R
C2 C 0.3058(7) 0.1054(3) 0.9681(7) 0.0191(15) Uani 1 1 d .
H2 H 0.2880 0.0955 0.8813 0.023 Uiso 1 1 calc R
C3 C 0.1272(7) 0.1834(3) 0.9997(7) 0.0180(15) Uani 1 1 d .
H3A H 0.0527 0.1625 1.0402 0.022 Uiso 1 1 calc R
H3B H 0.1150 0.1812 0.9059 0.022 Uiso 1 1 calc R
C4 C 0.1302(7) 0.2512(3) 1.0401(7) 0.0199(16) Uani 1 1 d .
C5 C 0.0370(7) 0.2739(3) 1.1227(7) 0.0175(15) Uani 1 1 d .
H5 H -0.0237 0.2455 1.1579 0.021 Uiso 1 1 calc R
C6 C 0.0303(7) 0.3378(3) 1.1554(7) 0.0162(15) Uani 1 1 d .
H6 H -0.0342 0.3527 1.2119 0.019 Uiso 1 1 calc R
C7 C 0.1197(6) 0.3790(3) 1.1036(6) 0.0127(14) Uani 1 1 d .
C8 C 0.2162(7) 0.3563(3) 1.0210(7) 0.0190(15) Uani 1 1 d .
H8 H 0.2782 0.3842 0.9863 0.023 Uiso 1 1 calc R
C9 C 0.2191(7) 0.2937(3) 0.9914(8) 0.0218(17) Uani 1 1 d .
H9 H 0.2841 0.2787 0.9358 0.026 Uiso 1 1 calc R
C10 C 0.9576(8) 0.3851(3) 0.8230(7) 0.0214(16) Uani 1 1 d .
H10 H 1.0394 0.3908 0.7848 0.026 Uiso 1 1 calc R
C11 C 0.7991(7) 0.3981(3) 0.9428(7) 0.0184(15) Uani 1 1 d .
H11 H 0.7409 0.4132 1.0054 0.022 Uiso 1 1 calc R
C12 C 0.6514(8) 0.3193(4) 0.8404(9) 0.0294(19) Uani 1 1 d .
H12A H 0.6234 0.3299 0.7525 0.035 Uiso 1 1 calc R
H12B H 0.5866 0.3365 0.9000 0.035 Uiso 1 1 calc R
C13 C 0.6542(7) 0.2481(3) 0.8543(8) 0.0210(16) Uani 1 1 d .
C14 C 0.5764(7) 0.2134(3) 0.7719(8) 0.0224(16) Uani 1 1 d .
H14 H 0.5281 0.2341 0.7073 0.027 Uiso 1 1 calc R
C15 C 0.5691(8) 0.1482(3) 0.7838(7) 0.0218(16) Uani 1 1 d .
H15 H 0.5169 0.1245 0.7268 0.026 Uiso 1 1 calc R
C16 C 0.6389(6) 0.1181(3) 0.8797(6) 0.0132(14) Uani 1 1 d .
C17 C 0.7176(7) 0.1524(4) 0.9622(8) 0.0215(16) Uani 1 1 d .
H17 H 0.7671 0.1318 1.0261 0.026 Uiso 1 1 calc R
C18 C 0.7222(8) 0.2180(4) 0.9489(8) 0.0264(18) Uani 1 1 d .
H18 H 0.7733 0.2420 1.0063 0.032 Uiso 1 1 calc R

loop_
_atom_site_aniso_label
_atom_site_aniso_U_11
_atom_site_aniso_U_22
_atom_site_aniso_U_33
_atom_site_aniso_U_23
_atom_site_aniso_U_13
_atom_site_aniso_U_12
Cu1 0.0082(5) 0.0064(5) 0.0100(5) 0.0000(4) -0.0008(4) -0.0006(4)
Cu2 0.0093(5) 0.0066(5) 0.0107(5) 0.0003(4) 0.0019(4) 0.0013(4)
Si1 0.0094(12) 0.0099(12) 0.0081(11) -0.0008(10) -0.0005(9) 0.0009(10)
Si2 0.0063(12) 0.0134(13) 0.0093(12) 0.0009(10) 0.0004(9) 0.0009(10)
F1 0.019(2) 0.031(2) 0.0116(19) -0.0038(17) -0.0055(16) 0.0152(19)
F2 0.033(2) 0.017(2) 0.015(2) -0.0059(17) -0.0048(18) 0.0060(19)
F3 0.024(2) 0.022(2) 0.037(3) 0.007(2) 0.013(2) -0.0013(19)
F4 0.030(3) 0.018(3) 0.123(6) 0.018(3) 0.040(3) 0.005(2)
F5 0.026(3) 0.129(6) 0.027(3) -0.032(3) -0.010(2) 0.020(3)
F6 0.017(2) 0.033(3) 0.019(2) 0.0034(18) 0.0077(17) 0.0036(19)
O1 0.019(3) 0.043(3) 0.012(2) -0.006(2) 0.001(2) 0.000(2)
O2 0.014(3) 0.039(3) 0.012(2) 0.005(2) -0.0031(19) -0.004(2)
N1 0.022(3) 0.010(3) 0.017(3) -0.001(2) -0.002(2) 0.003(2)
N2 0.024(3) 0.013(3) 0.021(3) -0.006(2) -0.003(3) 0.008(3)
N3 0.015(3) 0.012(3) 0.017(3) 0.002(2) 0.005(2) 0.000(2)
N4 0.016(3) 0.007(3) 0.014(3) 0.000(2) -0.006(2) 0.000(2)
N5 0.017(3) 0.006(3) 0.030(3) 0.001(2) -0.008(3) 0.002(2)
N6 0.030(4) 0.019(3) 0.023(3) -0.002(3) 0.001(3) -0.004(3)
N7 0.019(3) 0.004(3) 0.019(3) 0.002(2) -0.001(2) 0.000(2)
N8 0.021(3) 0.012(3) 0.013(3) 0.003(2) 0.003(2) -0.001(2)
C1 0.019(4) 0.020(4) 0.019(4) -0.003(3) -0.003(3) 0.003(3)
C2 0.020(4) 0.014(4) 0.024(4) 0.000(3) 0.000(3) -0.001(3)
C3 0.017(4) 0.015(4) 0.022(4) -0.002(3) -0.011(3) 0.005(3)
C4 0.019(4) 0.016(4) 0.026(4) 0.000(3) -0.003(3) 0.008(3)
C5 0.016(4) 0.015(4) 0.021(4) 0.004(3) -0.003(3) -0.003(3)
C6 0.017(4) 0.014(4) 0.017(3) 0.003(3) 0.002(3) 0.006(3)
C7 0.009(3) 0.011(3) 0.018(3) 0.001(3) -0.004(3) 0.001(3)
C8 0.018(4) 0.016(4) 0.023(4) -0.005(3) 0.007(3) -0.004(3)
C9 0.015(4) 0.013(4) 0.037(4) -0.010(3) 0.007(3) 0.001(3)
C10 0.029(4) 0.018(4) 0.017(4) -0.002(3) 0.004(3) 0.000(3)
C11 0.019(4) 0.014(4) 0.023(4) -0.002(3) -0.005(3) 0.000(3)
C12 0.021(4) 0.020(4) 0.047(5) -0.007(4) -0.008(4) 0.002(3)
C13 0.015(4) 0.017(4) 0.031(4) -0.002(3) 0.000(3) -0.002(3)
C14 0.023(4) 0.014(4) 0.030(4) 0.003(3) -0.005(3) -0.002(3)
C15 0.031(4) 0.013(4) 0.020(4) 0.002(3) -0.007(3) -0.002(3)
C16 0.012(3) 0.011(3) 0.017(3) -0.004(3) 0.001(3) -0.005(3)
C17 0.015(4) 0.019(4) 0.030(4) 0.003(3) -0.011(3) -0.002(3)
C18 0.026(4) 0.016(4) 0.037(5) -0.004(3) -0.010(4) -0.008(3)

loop_
_atom_type_symbol
_atom_type_description
_atom_type_scat_dispersion_real
_atom_type_scat_dispersion_imag
_atom_type_scat_source
C C 0.0033 0.0016 'International Tables Vol C Tables 4.2.6.8 and 6.1.1.4'
H H 0.0000 0.0000 'International Tables Vol C Tables 4.2.6.8 and 6.1.1.4'
N N 0.0061 0.0033 'International Tables Vol C Tables 4.2.6.8 and 6.1.1.4'
O O 0.0106 0.0060 'International Tables Vol C Tables 4.2.6.8 and 6.1.1.4'
F F 0.0171 0.0103 'International Tables Vol C Tables 4.2.6.8 and 6.1.1.4'
Si Si 0.0817 0.0704 'International Tables Vol C Tables 4.2.6.8 and 6.1.1.4'
Cu Cu 0.3201 1.2651 'International Tables Vol C Tables 4.2.6.8 and 6.1.1.4'

loop_
_geom_angle_atom_site_label_1
_geom_angle_atom_site_label_2
_geom_angle_atom_site_label_3
_geom_angle
_geom_angle_site_symmetry_1
_geom_angle_site_symmetry_3
N7 Cu1 N7 179.998(1) 3_667 1_455
N7 Cu1 N4 87.8(2) 3_667 .
N7 Cu1 N4 92.2(2) 1_455 .
N7 Cu1 N4 92.2(2) 3_667 3_567
N7 Cu1 N4 87.8(2) 1_455 3_567
N4 Cu1 N4 180.0(4) . 3_567
N7 Cu1 O1 89.9(2) 3_667 3_567
N7 Cu1 O1 90.1(2) 1_455 3_567
N4 Cu1 O1 87.0(2) . 3_567
N4 Cu1 O1 93.0(2) 3_567 3_567
N7 Cu1 O1 90.1(2) 3_667 .
N7 Cu1 O1 89.9(2) 1_455 .
N4 Cu1 O1 93.0(2) . .
N4 Cu1 O1 87.0(2) 3_567 .
O1 Cu1 O1 179.998(1) 3_567 .
N3 Cu2 N3 179.999(1) . 3_657
N3 Cu2 N8 93.4(2) . .
N3 Cu2 N8 86.6(2) 3_657 .
N3 Cu2 N8 86.6(2) . 3_657
N3 Cu2 N8 93.4(2) 3_657 3_657
N8 Cu2 N8 179.998(1) . 3_657
N3 Cu2 O2 91.3(2) . 3_657
N3 Cu2 O2 88.7(2) 3_657 3_657
N8 Cu2 O2 96.7(2) . 3_657
N8 Cu2 O2 83.3(2) 3_657 3_657
N3 Cu2 O2 88.7(2) . .
N3 Cu2 O2 91.3(2) 3_657 .
N8 Cu2 O2 83.3(2) . .
N8 Cu2 O2 96.7(2) 3_657 .
O2 Cu2 O2 179.998(1) 3_657 .
F2 Si1 F2 180.0(3) . 3_566
F2 Si1 F3 91.0(2) . 3_566
F2 Si1 F3 89.0(2) 3_566 3_566
F2 Si1 F3 89.0(2) . .
F2 Si1 F3 91.0(2) 3_566 .
F3 Si1 F3 180.0(3) 3_566 .
F2 Si1 F1 89.38(19) . 3_566
F2 Si1 F1 90.62(19) 3_566 3_566
F3 Si1 F1 89.7(2) 3_566 3_566
F3 Si1 F1 90.3(2) . 3_566
F2 Si1 F1 90.62(19) . .
F2 Si1 F1 89.38(19) 3_566 .
F3 Si1 F1 90.3(2) 3_566 .
F3 Si1 F1 89.7(2) . .
F1 Si1 F1 179.999(1) 3_566 .
F4 Si2 F4 179.999(2) . 3_676
F4 Si2 F5 90.5(4) . 3_676
F4 Si2 F5 89.5(4) 3_676 3_676
F4 Si2 F5 89.5(4) . .
F4 Si2 F5 90.5(4) 3_676 .
F5 Si2 F5 180.000(2) 3_676 .
F4 Si2 F6 89.3(2) . .
F4 Si2 F6 90.7(2) 3_676 .
F5 Si2 F6 90.5(2) 3_676 .
F5 Si2 F6 89.5(2) . .
F4 Si2 F6 90.7(2) . 3_676
F4 Si2 F6 89.3(2) 3_676 3_676
F5 Si2 F6 89.5(2) 3_676 3_676
F5 Si2 F6 90.5(2) . 3_676
F6 Si2 F6 180.0(2) . 3_676
Cu1 O1 H1A 129.3 . .
Cu1 O1 H1B 120.2 . .
H1A O1 H1B 105.5 . .
Cu2 O2 H2A 118.3 . .
Cu2 O2 H2B 127.1 . .
H2A O2 H2B 100.8 . .
C2 N1 N2 110.6(6) . .
C2 N1 C3 127.5(6) . .
N2 N1 C3 120.5(6) . .
C1 N2 N1 102.3(6) . .
C2 N3 C1 102.4(6) . .
C2 N3 Cu2 128.4(5) . .
C1 N3 Cu2 128.4(5) . .
C7 N4 Cu1 118.8(4) . .
C7 N4 H4A 107.6 . .
Cu1 N4 H4A 107.6 . .
C7 N4 H4B 107.6 . .
Cu1 N4 H4B 107.6 . .
H4A N4 H4B 107.0 . .
C11 N5 N6 109.8(6) . .
C11 N5 C12 128.1(7) . .
N6 N5 C12 120.5(6) . .
C10 N6 N5 102.5(6) . .
C11 N7 C10 101.6(6) . .
C11 N7 Cu1 129.6(5) . 1_655
C10 N7 Cu1 128.4(5) . 1_655
C16 N8 Cu2 125.1(4) . .
C16 N8 H8A 106.1 . .
Cu2 N8 H8A 106.1 . .
C16 N8 H8B 106.1 . .
Cu2 N8 H8B 106.1 . .
H8A N8 H8B 106.3 . .
N2 C1 N3 114.5(6) . .
N2 C1 H1 122.7 . .
N3 C1 H1 122.7 . .
N1 C2 N3 110.1(6) . .
N1 C2 H2 125.0 . .
N3 C2 H2 125.0 . .
N1 C3 C4 112.8(6) . .
N1 C3 H3A 109.0 . .
C4 C3 H3A 109.0 . .
N1 C3 H3B 109.0 . .
C4 C3 H3B 109.0 . .
H3A C3 H3B 107.8 . .
C5 C4 C9 118.0(7) . .
C5 C4 C3 119.7(7) . .
C9 C4 C3 122.3(7) . .
C4 C5 C6 121.6(7) . .
C4 C5 H5 119.2 . .
C6 C5 H5 119.2 . .
C7 C6 C5 118.8(6) . .
C7 C6 H6 120.6 . .
C5 C6 H6 120.6 . .
C6 C7 C8 120.1(6) . .
C6 C7 N4 120.3(6) . .
C8 C7 N4 119.4(6) . .
C9 C8 C7 119.2(7) . .
C9 C8 H8 120.4 . .
C7 C8 H8 120.4 . .
C8 C9 C4 122.3(7) . .
C8 C9 H9 118.8 . .
C4 C9 H9 118.8 . .
N6 C10 N7 114.9(7) . .
N6 C10 H10 122.5 . .
N7 C10 H10 122.5 . .
N5 C11 N7 111.2(7) . .
N5 C11 H11 124.4 . .
N7 C11 H11 124.4 . .
N5 C12 C13 114.5(6) . .
N5 C12 H12A 108.6 . .
C13 C12 H12A 108.6 . .
N5 C12 H12B 108.6 . .
C13 C12 H12B 108.6 . .
H12A C12 H12B 107.6 . .
C18 C13 C14 119.7(7) . .
C18 C13 C12 122.8(7) . .
C14 C13 C12 117.3(7) . .
C15 C14 C13 120.3(7) . .
C15 C14 H14 119.9 . .
C13 C14 H14 119.9 . .
C14 C15 C16 119.6(7) . .
C14 C15 H15 120.2 . .
C16 C15 H15 120.2 . .
C15 C16 C17 120.6(7) . .
C15 C16 N8 118.7(6) . .
C17 C16 N8 120.7(6) . .
C16 C17 C18 118.7(7) . .
C16 C17 H17 120.7 . .
C18 C17 H17 120.7 . .
C13 C18 C17 121.1(7) . .
C13 C18 H18 119.4 . .
C17 C18 H18 119.4 . .

loop_
_geom_bond_atom_site_label_1
_geom_bond_atom_site_label_2
_geom_bond_distance
_geom_bond_site_symmetry_2
Cu1 N7 2.049(6) 3_667
Cu1 N7 2.049(6) 1_455
Cu1 N4 2.089(5) .
Cu1 N4 2.089(5) 3_567
Cu1 O1 2.299(5) 3_567
Cu1 O1 2.299(5) .
Cu2 N3 2.012(6) .
Cu2 N3 2.012(6) 3_657
Cu2 N8 2.102(6) .
Cu2 N8 2.102(6) 3_657
Cu2 O2 2.358(5) 3_657
Cu2 O2 2.358(5) .
Si1 F2 1.679(4) .
Si1 F2 1.679(4) 3_566
Si1 F3 1.683(4) 3_566
Si1 F3 1.683(4) .
Si1 F1 1.693(4) 3_566
Si1 F1 1.693(4) .
Si2 F4 1.641(5) .
Si2 F4 1.641(5) 3_676
Si2 F5 1.670(5) 3_676
Si2 F5 1.670(5) .
Si2 F6 1.689(4) .
Si2 F6 1.689(4) 3_676
O1 H1A 0.8499 .
O1 H1B 0.8501 .
O2 H2A 0.8500 .
O2 H2B 0.8499 .
N1 C2 1.316(9) .
N1 N2 1.352(8) .
N1 C3 1.489(9) .
N2 C1 1.332(9) .
N3 C2 1.347(10) .
N3 C1 1.350(9) .
N4 C7 1.443(8) .
N4 H4A 0.9200 .
N4 H4B 0.9200 .
N5 C11 1.316(9) .
N5 N6 1.367(9) .
N5 C12 1.477(10) .
N6 C10 1.306(10) .
N7 C11 1.328(9) .
N7 C10 1.376(9) .
N7 Cu1 2.049(6) 1_655
N8 C16 1.447(9) .
N8 H8A 0.9200 .
N8 H8B 0.9200 .
C1 H1 0.9500 .
C2 H2 0.9500 .
C3 C4 1.505(10) .
C3 H3A 0.9900 .
C3 H3B 0.9900 .
C4 C5 1.388(10) .
C4 C9 1.393(11) .
C5 C6 1.407(10) .
C5 H5 0.9500 .
C6 C7 1.391(10) .
C6 H6 0.9500 .
C7 C8 1.413(10) .
C8 C9 1.369(10) .
C8 H8 0.9500 .
C9 H9 0.9500 .
C10 H10 0.9500 .
C11 H11 0.9500 .
C12 C13 1.524(11) .
C12 H12A 0.9900 .
C12 H12B 0.9900 .
C13 C18 1.374(11) .
C13 C14 1.394(11) .
C14 C15 1.396(10) .
C14 H14 0.9500 .
C15 C16 1.393(10) .
C15 H15 0.9500 .
C16 C17 1.395(10) .
C17 C18 1.405(11) .
C17 H17 0.9500 .
C18 H18 0.9500 .

loop_
_geom_torsion_atom_site_label_1
_geom_torsion_atom_site_label_2
_geom_torsion_atom_site_label_3
_geom_torsion_atom_site_label_4
_geom_torsion
_geom_torsion_site_symmetry_1
C2 N1 N2 C1 2.3(8) .
C3 N1 N2 C1 169.9(6) .
N3 Cu2 N3 C2 -68(4) 3_657
N8 Cu2 N3 C2 80.9(6) .
N8 Cu2 N3 C2 -99.1(6) 3_657
O2 Cu2 N3 C2 -15.9(6) 3_657
O2 Cu2 N3 C2 164.1(6) .
N3 Cu2 N3 C1 100(4) 3_657
N8 Cu2 N3 C1 -111.3(6) .
N8 Cu2 N3 C1 68.7(6) 3_657
O2 Cu2 N3 C1 151.9(6) 3_657
O2 Cu2 N3 C1 -28.1(6) .
N7 Cu1 N4 C7 -165.3(5) 3_667
N7 Cu1 N4 C7 14.7(5) 1_455
N4 Cu1 N4 C7 43(6) 3_567
O1 Cu1 N4 C7 104.7(5) 3_567
O1 Cu1 N4 C7 -75.3(5) .
C11 N5 N6 C10 1.1(8) .
C12 N5 N6 C10 167.9(7) .
N3 Cu2 N8 C16 9.6(6) .
N3 Cu2 N8 C16 -170.4(6) 3_657
N8 Cu2 N8 C16 -177(11) 3_657
O2 Cu2 N8 C16 101.3(5) 3_657
O2 Cu2 N8 C16 -78.7(5) .
N1 N2 C1 N3 -1.9(8) .
C2 N3 C1 N2 0.7(8) .
Cu2 N3 C1 N2 -169.5(5) .
N2 N1 C2 N3 -2.0(8) .
C3 N1 C2 N3 -168.6(6) .
C1 N3 C2 N1 0.8(8) .
Cu2 N3 C2 N1 171.0(5) .
C2 N1 C3 C4 -142.3(7) .
N2 N1 C3 C4 52.4(9) .
N1 C3 C4 C5 -120.8(7) .
N1 C3 C4 C9 63.3(9) .
C9 C4 C5 C6 1.0(11) .
C3 C4 C5 C6 -175.1(6) .
C4 C5 C6 C7 -0.1(11) .
C5 C6 C7 C8 -0.8(10) .
C5 C6 C7 N4 174.7(6) .
Cu1 N4 C7 C6 -89.1(7) .
Cu1 N4 C7 C8 86.5(7) .
C6 C7 C8 C9 0.9(11) .
N4 C7 C8 C9 -174.6(7) .
C7 C8 C9 C4 0.0(12) .
C5 C4 C9 C8 -0.9(12) .
C3 C4 C9 C8 175.1(7) .
N5 N6 C10 N7 -0.4(8) .
C11 N7 C10 N6 -0.4(8) .
Cu1 N7 C10 N6 -173.9(5) 1_655
N6 N5 C11 N7 -1.4(8) .
C12 N5 C11 N7 -167.0(7) .
C10 N7 C11 N5 1.1(8) .
Cu1 N7 C11 N5 174.5(5) 1_655
C11 N5 C12 C13 -128.6(8) .
N6 N5 C12 C13 67.2(10) .
N5 C12 C13 C18 39.1(11) .
N5 C12 C13 C14 -145.5(7) .
C18 C13 C14 C15 -1.1(12) .
C12 C13 C14 C15 -176.6(7) .
C13 C14 C15 C16 0.8(12) .
C14 C15 C16 C17 -1.2(11) .
C14 C15 C16 N8 -178.6(7) .
Cu2 N8 C16 C15 -91.4(7) .
Cu2 N8 C16 C17 91.2(8) .
C15 C16 C17 C18 1.8(11) .
N8 C16 C17 C18 179.1(7) .
C14 C13 C18 C17 1.7(12) .
C12 C13 C18 C17 177.0(8) .
C16 C17 C18 C13 -2.1(12) .
